data_7235582
loop_
_publ_author_name
'Canaj, Angelos B.'
'Nodaraki, Lydia E.'
'\'Slepokura, Katarzyna'
'Siczek, Milosz'
'Tzimopoulos, Demetrios I.'
'Lis, Tadeusz'
'Milios, Constantinos J.'

_publ_section_title
;
 A family of polynuclear cobalt complexes upon employment of an
 indeno-quinoxaline based oxime ligand
;
_journal_issue 44
_journal_name_full 'RSC Adv.'
_journal_page_first 23068
_journal_paper_doi 10.1039/C4RA01914H
_journal_volume 4
_journal_year 2014
_chemical_formula_moiety 'C23 H24 Co N5 O5,3(H2O)'
_chemical_formula_sum 'C23 H30 Co N5 O8'
_chemical_formula_weight 563.45
_space_group_IT_number 14
_space_group_name_Hall '-P 2ybc'
_space_group_name_H-M_alt 'P 1 21/c 1'
_symmetry_cell_setting monoclinic
_symmetry_space_group_name_Hall '-P 2ybc'
_symmetry_space_group_name_H-M 'P 1 21/c 1'
_atom_sites_solution_hydrogens geom
_atom_sites_solution_primary direct
_atom_sites_solution_secondary difmap
_audit_creation_method SHELXL-97
_cell_angle_alpha 90.00
_cell_angle_beta 109.37(3)
_cell_angle_gamma 90.00
_cell_formula_units_Z 4
_cell_length_a 12.450(3)
_cell_length_b 20.763(5)
_cell_length_c 10.045(3)
_cell_measurement_temperature 110(2)
_cell_measurement_theta_max 31
_cell_measurement_theta_min 3
_cell_volume 2449.6(12)
_computing_cell_refinement 'CrysAlis RED, Oxford Diffraction Ltd.,2008'
_computing_data_collection 'CrysAlis CCD, Oxford Diffraction Ltd.,2008'
_computing_data_reduction 'CrysAlis RED, Oxford Diffraction Ltd.,2008'
_computing_structure_refinement 'SHELXL-97 (Sheldrick, 1997)'
_computing_structure_solution 'SHELXS-97 (Sheldrick, 1990)'
_diffrn_ambient_temperature 110(2)
_diffrn_measured_fraction_theta_full 0.999
_diffrn_measured_fraction_theta_max 0.869
_diffrn_measurement_device_type KM4CCD
_diffrn_measurement_method /w
_diffrn_radiation_monochromator graphite
_diffrn_radiation_source 'fine-focus sealed tube'
_diffrn_radiation_type MoK\a
_diffrn_radiation_wavelength 0.71073
_diffrn_reflns_av_R_equivalents 0.0445
_diffrn_reflns_av_sigmaI/netI 0.0552
_diffrn_reflns_limit_h_max 16
_diffrn_reflns_limit_h_min -16
_diffrn_reflns_limit_k_max 27
_diffrn_reflns_limit_k_min -28
_diffrn_reflns_limit_l_max 11
_diffrn_reflns_limit_l_min -13
_diffrn_reflns_number 21768
_diffrn_reflns_theta_full 25.50
_diffrn_reflns_theta_max 31.07
_diffrn_reflns_theta_min 2.91
_exptl_absorpt_coefficient_mu 0.759
_exptl_absorpt_correction_T_max 0.930
_exptl_absorpt_correction_T_min 0.867
_exptl_absorpt_correction_type analytical
_exptl_absorpt_process_details
; 
 CrysAlis RED, Oxford Diffraction Ltd.,
Version 1.171.33.66 (release 28-04-2010 CrysAlis171 .NET)
(compiled Apr 28 2010,14:27:37)
Analytical numeric absorption correction using a multifaceted crystal
			model based on expressions derived by R.C. Clark & J.S. Reid.
(Clark, R. C. & Reid, J. S. (1995). Acta Cryst. A51, 887-897) 
;
_exptl_crystal_colour 'dark red'
_exptl_crystal_density_diffrn 1.528
_exptl_crystal_density_method 'not measured'
_exptl_crystal_description block
_exptl_crystal_F_000 1176
_exptl_crystal_size_max 0.20
_exptl_crystal_size_mid 0.13
_exptl_crystal_size_min 0.11
_refine_diff_density_max 0.512
_refine_diff_density_min -0.329
_refine_diff_density_rms 0.078
_refine_ls_goodness_of_fit_ref 1.003
_refine_ls_hydrogen_treatment constr
_refine_ls_matrix_type full
_refine_ls_number_parameters 353
_refine_ls_number_reflns 6826
_refine_ls_number_restraints 0
_refine_ls_restrained_S_all 1.003
_refine_ls_R_factor_all 0.0611
_refine_ls_R_factor_gt 0.0386
_refine_ls_shift/su_max 0.001
_refine_ls_shift/su_mean 0.000
_refine_ls_structure_factor_coef Fsqd
_refine_ls_weighting_details 'calc w=1/[\s^2^(Fo^2^)+(0.0420P)^2^+0.0000P] where P=(Fo^2^+2Fc^2^)/3'
_refine_ls_weighting_scheme calc
_refine_ls_wR_factor_gt 0.0814
_refine_ls_wR_factor_ref 0.0853
_reflns_number_gt 4882
_reflns_number_total 6826
_reflns_threshold_expression >2sigma(I)
_cod_data_source_file c4ra01914h2.cif
_cod_data_source_block at591a
_cod_original_cell_volume 2449.6(11)
_cod_original_sg_symbol_H-M P21/c
_cod_database_code 7235582

loop_
_symmetry_equiv_pos_as_xyz
'x, y, z'
'-x, y+1/2, -z+1/2'
'-x, -y, -z'
'x, -y-1/2, z-1/2'

loop_
_atom_site_label
_atom_site_type_symbol
_atom_site_fract_x
_atom_site_fract_y
_atom_site_fract_z
_atom_site_U_iso_or_equiv
_atom_site_adp_type
_atom_site_occupancy
_atom_site_symmetry_multiplicity
_atom_site_calc_flag
_atom_site_refinement_flags
_atom_site_disorder_assembly
_atom_site_disorder_group
Co Co 0.672414(19) 0.380230(11) 0.62052(2) 0.01207(7) Uani 1 1 d . . .
O12 O 0.53528(10) 0.42950(5) 0.55705(12) 0.0144(3) Uani 1 1 d . A .
O22 O 0.35557(10) 0.43377(6) 0.55111(14) 0.0204(3) Uani 1 1 d . A .
C12 C 0.44998(15) 0.40726(8) 0.58700(18) 0.0142(3) Uani 1 1 d . . .
C22 C 0.46739(14) 0.34380(8) 0.66876(19) 0.0155(4) Uani 1 1 d . A .
N12 N 0.59189(12) 0.32786(7) 0.71715(15) 0.0134(3) Uani 1 1 d . A .
H1A1 H 0.6009 0.2855 0.7003 0.016 Uiso 1 1 calc R . .
H1A2 H 0.6223 0.3346 0.8118 0.016 Uiso 1 1 calc R . .
C32 C 0.40159(16) 0.29119(9) 0.5686(2) 0.0258(5) Uani 1 1 d . . .
H3A1 H 0.4306 0.2873 0.4894 0.039 Uiso 1 1 calc R A .
H3A2 H 0.3206 0.3024 0.5328 0.039 Uiso 1 1 calc R . .
H3A3 H 0.4114 0.2501 0.6192 0.039 Uiso 1 1 calc R . .
C42 C 0.42696(18) 0.35042(11) 0.7949(2) 0.0285(5) Uani 1 1 d . . .
H4A1 H 0.4386 0.3096 0.8467 0.043 Uiso 1 1 calc R A .
H4A2 H 0.3458 0.3614 0.7624 0.043 Uiso 1 1 calc R . .
H4A3 H 0.4703 0.3845 0.8572 0.043 Uiso 1 1 calc R . .
O13 O 0.61691(10) 0.32809(6) 0.45948(13) 0.0163(3) Uani 1 1 d . A .
O23 O 0.61363(11) 0.31484(6) 0.23885(13) 0.0187(3) Uani 1 1 d . A .
C13 C 0.64638(14) 0.34418(8) 0.35247(19) 0.0146(4) Uani 1 1 d . . .
C23 C 0.72638(14) 0.40226(8) 0.36962(18) 0.0139(3) Uani 1 1 d . A .
N13 N 0.73597(12) 0.43361(7) 0.50790(15) 0.0142(3) Uani 1 1 d . A .
H1B1 H 0.6988 0.4721 0.4912 0.017 Uiso 1 1 calc R . .
H1B2 H 0.8106 0.4414 0.5568 0.017 Uiso 1 1 calc R . .
C33 C 0.84286(15) 0.37761(9) 0.3742(2) 0.0198(4) Uani 1 1 d . . .
H3B1 H 0.8940 0.4142 0.3805 0.030 Uiso 1 1 calc R A .
H3B2 H 0.8351 0.3530 0.2882 0.030 Uiso 1 1 calc R . .
H3B3 H 0.8744 0.3498 0.4568 0.030 Uiso 1 1 calc R . .
C43 C 0.67751(16) 0.44978(9) 0.24819(19) 0.0195(4) Uani 1 1 d . . .
H4B1 H 0.6005 0.4624 0.2437 0.029 Uiso 1 1 calc R A .
H4B2 H 0.6745 0.4293 0.1591 0.029 Uiso 1 1 calc R . .
H4B3 H 0.7262 0.4881 0.2640 0.029 Uiso 1 1 calc R . .
O11 O 0.83224(11) 0.27563(6) 0.63951(15) 0.0198(5) Uani 0.947(4) 1 d P A 1
N11 N 0.80638(14) 0.32498(8) 0.6970(2) 0.0154(4) Uani 0.947(4) 1 d P A 1
O14 O 0.7761(19) 0.3164(10) 0.618(3) 0.007(6) Uiso 0.053(4) 1 d P A 2
N14 N 0.861(2) 0.2907(12) 0.733(3) 0.009(7) Uiso 0.053(4) 1 d P A 2
N31 N 0.89434(12) 0.47324(7) 1.06598(15) 0.0165(3) Uani 1 1 d . . .
N21 N 0.74479(12) 0.43426(7) 0.79170(16) 0.0154(3) Uani 1 1 d . A .
C11 C 0.73039(15) 0.49371(8) 0.84727(18) 0.0145(3) Uani 1 1 d . . .
C21 C 0.64572(15) 0.53691(9) 0.7705(2) 0.0191(4) Uani 1 1 d . A .
H21 H 0.5952 0.5252 0.6800 0.023 Uiso 1 1 calc R . .
C31 C 0.63602(16) 0.59615(9) 0.8263(2) 0.0213(4) Uani 1 1 d . . .
H31 H 0.5794 0.6254 0.7731 0.026 Uiso 1 1 calc R A .
C41 C 0.70846(16) 0.61400(9) 0.9607(2) 0.0211(4) Uani 1 1 d . A .
H41 H 0.7000 0.6550 0.9981 0.025 Uiso 1 1 calc R . .
C51 C 0.79124(16) 0.57270(9) 1.0381(2) 0.0193(4) Uani 1 1 d . . .
H51 H 0.8395 0.5852 1.1293 0.023 Uiso 1 1 calc R A .
C61 C 0.80577(14) 0.51179(8) 0.98427(18) 0.0157(4) Uani 1 1 d . A .
C71 C 0.90597(14) 0.41876(8) 1.00766(19) 0.0151(4) Uani 1 1 d . . .
C81 C 0.98725(15) 0.36513(8) 1.0562(2) 0.0175(4) Uani 1 1 d . . .
C91 C 1.07339(15) 0.35482(10) 1.1836(2) 0.0211(4) Uani 1 1 d . . .
H91 H 1.0901 0.3859 1.2572 0.025 Uiso 1 1 calc R . .
C101 C 1.13470(16) 0.29750(10) 1.2004(2) 0.0268(5) Uani 1 1 d . . .
H101 H 1.1943 0.2894 1.2866 0.032 Uiso 1 1 calc R . .
C111 C 1.11018(16) 0.25187(10) 1.0930(2) 0.0260(4) Uani 1 1 d . . .
H111 H 1.1519 0.2127 1.1086 0.031 Uiso 1 1 calc R . .
C121 C 1.02643(16) 0.26225(9) 0.9639(2) 0.0220(4) Uani 1 1 d . . .
H121 H 1.0120 0.2315 0.8901 0.026 Uiso 1 1 calc R . .
C131 C 0.96423(15) 0.31887(8) 0.9457(2) 0.0177(4) Uani 1 1 d . A .
C141 C 0.86704(15) 0.34204(8) 0.82839(19) 0.0173(4) Uani 1 1 d . . .
C151 C 0.83237(15) 0.40097(8) 0.87057(18) 0.0150(3) Uani 1 1 d . A .
O1W O 0.69719(11) 0.32712(6) 1.01509(14) 0.0228(3) Uani 1 1 d . . .
H1W1 H 0.6651 0.3302 1.0786 0.043(8) Uiso 1 1 d R . .
H2W1 H 0.7333 0.2911 1.0307 0.044(7) Uiso 1 1 d R . .
O2W O 0.87188(12) 0.57659(7) 0.45900(15) 0.0279(3) Uani 1 1 d . . .
H1W2 H 0.8015 0.5825 0.4505 0.056(9) Uiso 1 1 d R . .
H2W2 H 0.8997 0.5496 0.5267 0.071(10) Uiso 1 1 d R . .
O3W O 1.02653(11) 0.52129(7) 0.33748(14) 0.0246(3) Uani 1 1 d . . .
H1W3 H 0.9778 0.5408 0.3672 0.048(8) Uiso 1 1 d R . .
H2W3 H 0.9894 0.5071 0.2545 0.049(8) Uiso 1 1 d R . .

loop_
_atom_site_aniso_label
_atom_site_aniso_U_11
_atom_site_aniso_U_22
_atom_site_aniso_U_33
_atom_site_aniso_U_23
_atom_site_aniso_U_13
_atom_site_aniso_U_12
Co 0.01101(11) 0.01236(11) 0.01246(12) 0.00003(9) 0.00338(8) 0.00004(9)
O12 0.0133(6) 0.0139(6) 0.0157(6) 0.0023(5) 0.0044(5) -0.0001(5)
O22 0.0134(6) 0.0204(7) 0.0270(8) 0.0041(5) 0.0063(5) 0.0042(5)
C12 0.0163(8) 0.0143(8) 0.0119(9) -0.0023(6) 0.0044(7) -0.0006(6)
C22 0.0130(8) 0.0156(8) 0.0177(9) 0.0031(7) 0.0049(7) 0.0013(6)
N12 0.0127(7) 0.0132(7) 0.0136(7) 0.0000(5) 0.0036(6) 0.0019(5)
C32 0.0159(9) 0.0191(9) 0.0358(12) 0.0011(8) -0.0003(8) -0.0030(7)
C42 0.0251(11) 0.0395(12) 0.0262(11) 0.0093(9) 0.0157(9) 0.0097(9)
O13 0.0186(6) 0.0159(6) 0.0161(7) -0.0019(5) 0.0079(5) -0.0052(5)
O23 0.0235(7) 0.0175(6) 0.0154(7) -0.0038(5) 0.0067(5) -0.0043(5)
C13 0.0128(8) 0.0137(8) 0.0176(9) 0.0014(7) 0.0054(7) 0.0012(6)
C23 0.0150(8) 0.0133(8) 0.0137(9) -0.0025(6) 0.0054(7) -0.0022(6)
N13 0.0123(7) 0.0135(7) 0.0160(8) -0.0019(6) 0.0036(6) -0.0004(5)
C33 0.0173(9) 0.0239(9) 0.0203(10) -0.0056(8) 0.0088(7) -0.0033(7)
C43 0.0242(10) 0.0176(9) 0.0159(9) 0.0008(7) 0.0054(8) -0.0038(7)
O11 0.0192(7) 0.0183(7) 0.0212(9) -0.0057(6) 0.0058(6) 0.0028(5)
N11 0.0151(8) 0.0151(8) 0.0170(11) -0.0007(7) 0.0068(8) -0.0016(6)
N31 0.0161(7) 0.0170(7) 0.0150(8) -0.0005(6) 0.0036(6) -0.0008(6)
N21 0.0137(7) 0.0175(7) 0.0148(8) 0.0012(6) 0.0045(6) -0.0018(6)
C11 0.0160(8) 0.0137(8) 0.0147(9) 0.0003(7) 0.0064(7) -0.0025(6)
C21 0.0159(9) 0.0201(9) 0.0192(10) 0.0033(7) 0.0032(7) -0.0014(7)
C31 0.0166(9) 0.0189(9) 0.0264(11) 0.0045(8) 0.0044(8) 0.0021(7)
C41 0.0236(9) 0.0165(9) 0.0248(10) -0.0007(8) 0.0101(8) 0.0010(7)
C51 0.0209(9) 0.0206(9) 0.0160(9) -0.0032(7) 0.0058(7) -0.0028(7)
C61 0.0149(8) 0.0173(8) 0.0152(9) 0.0010(7) 0.0055(7) -0.0004(7)
C71 0.0119(8) 0.0190(9) 0.0146(9) 0.0000(7) 0.0045(7) -0.0007(6)
C81 0.0132(8) 0.0202(9) 0.0190(10) 0.0020(7) 0.0050(7) 0.0006(6)
C91 0.0171(9) 0.0279(10) 0.0175(10) 0.0013(8) 0.0047(8) 0.0007(7)
C101 0.0162(9) 0.0375(12) 0.0242(11) 0.0092(9) 0.0035(8) 0.0053(8)
C111 0.0199(10) 0.0245(10) 0.0369(13) 0.0056(9) 0.0138(9) 0.0068(8)
C121 0.0178(9) 0.0207(9) 0.0302(11) -0.0015(8) 0.0117(8) 0.0009(7)
C131 0.0155(9) 0.0185(9) 0.0212(10) -0.0015(7) 0.0090(7) -0.0027(7)
C141 0.0157(8) 0.0195(9) 0.0178(9) -0.0021(7) 0.0069(7) -0.0018(7)
C151 0.0151(8) 0.0175(8) 0.0132(9) 0.0005(7) 0.0056(7) -0.0038(7)
O1W 0.0267(7) 0.0255(7) 0.0173(7) 0.0022(5) 0.0090(6) 0.0016(6)
O2W 0.0181(7) 0.0321(8) 0.0330(9) 0.0009(7) 0.0079(6) -0.0016(6)
O3W 0.0170(7) 0.0334(8) 0.0204(7) -0.0066(6) 0.0024(6) -0.0014(6)

loop_
_atom_type_symbol
_atom_type_description
_atom_type_scat_dispersion_real
_atom_type_scat_dispersion_imag
_atom_type_scat_source
C C 0.0033 0.0016 'International Tables Vol C Tables 4.2.6.8 and 6.1.1.4'
H H 0.0000 0.0000 'International Tables Vol C Tables 4.2.6.8 and 6.1.1.4'
N N 0.0061 0.0033 'International Tables Vol C Tables 4.2.6.8 and 6.1.1.4'
O O 0.0106 0.0060 'International Tables Vol C Tables 4.2.6.8 and 6.1.1.4'
Co Co 0.3494 0.9721 'International Tables Vol C Tables 4.2.6.8 and 6.1.1.4'

loop_
_geom_angle_atom_site_label_1
_geom_angle_atom_site_label_2
_geom_angle_atom_site_label_3
_geom_angle
O14 Co O13 68.7(8)
O14 Co O12 158.0(8)
O13 Co O12 89.33(6)
O14 Co N13 89.0(7)
O13 Co N13 86.07(6)
O12 Co N13 89.52(6)
O14 Co N12 94.7(7)
O13 Co N12 90.24(6)
O12 Co N12 85.08(6)
N13 Co N12 173.50(6)
O14 Co N11 23.2(8)
O13 Co N11 91.28(7)
O12 Co N11 174.46(6)
N13 Co N11 96.01(7)
N12 Co N11 89.41(6)
O14 Co N21 107.1(8)
O13 Co N21 175.15(6)
O12 Co N21 94.85(6)
N13 Co N21 91.52(6)
N12 Co N21 92.54(6)
N11 Co N21 84.79(8)
C12 O12 Co 116.57(11)
O22 C12 O12 123.49(16)
O22 C12 C22 119.41(15)
O12 C12 C22 117.09(15)
N12 C22 C42 110.06(15)
N12 C22 C32 109.07(14)
C42 C22 C32 111.19(17)
N12 C22 C12 108.14(14)
C42 C22 C12 110.08(15)
C32 C22 C12 108.23(15)
C22 N12 Co 111.33(10)
C22 N12 H1A1 109.4
Co N12 H1A1 109.4
C22 N12 H1A2 109.4
Co N12 H1A2 109.4
H1A1 N12 H1A2 108.0
C22 C32 H3A1 109.5
C22 C32 H3A2 109.5
H3A1 C32 H3A2 109.5
C22 C32 H3A3 109.5
H3A1 C32 H3A3 109.5
H3A2 C32 H3A3 109.5
C22 C42 H4A1 109.5
C22 C42 H4A2 109.5
H4A1 C42 H4A2 109.5
C22 C42 H4A3 109.5
H4A1 C42 H4A3 109.5
H4A2 C42 H4A3 109.5
C13 O13 Co 116.33(11)
O23 C13 O13 122.92(16)
O23 C13 C23 119.52(16)
O13 C13 C23 117.56(15)
N13 C23 C33 109.55(14)
N13 C23 C43 110.27(14)
C33 C23 C43 111.31(15)
N13 C23 C13 107.06(14)
C33 C23 C13 108.34(14)
C43 C23 C13 110.19(14)
C23 N13 Co 111.76(10)
C23 N13 H1B1 109.3
Co N13 H1B1 109.3
C23 N13 H1B2 109.3
Co N13 H1B2 109.3
H1B1 N13 H1B2 107.9
C23 C33 H3B1 109.5
C23 C33 H3B2 109.5
H3B1 C33 H3B2 109.5
C23 C33 H3B3 109.5
H3B1 C33 H3B3 109.5
H3B2 C33 H3B3 109.5
C23 C43 H4B1 109.5
C23 C43 H4B2 109.5
H4B1 C43 H4B2 109.5
C23 C43 H4B3 109.5
H4B1 C43 H4B3 109.5
H4B2 C43 H4B3 109.5
O11 N11 C141 121.27(16)
O11 N11 Co 127.31(15)
C141 N11 Co 111.20(13)
N14 O14 Co 127(2)
O14 N14 C141 97.3(19)
C71 N31 C61 114.78(15)
C151 N21 C11 114.66(15)
C151 N21 Co 105.72(12)
C11 N21 Co 139.62(12)
N21 C11 C21 121.32(16)
N21 C11 C61 119.13(15)
C21 C11 C61 119.53(16)
C31 C21 C11 119.96(17)
C31 C21 H21 120.0
C11 C21 H21 120.0
C21 C31 C41 120.94(17)
C21 C31 H31 119.5
C41 C31 H31 119.5
C51 C41 C31 120.31(18)
C51 C41 H41 119.8
C31 C41 H41 119.8
C41 C51 C61 120.83(17)
C41 C51 H51 119.6
C61 C51 H51 119.6
N31 C61 C51 117.89(16)
N31 C61 C11 123.67(16)
C51 C61 C11 118.42(16)
N31 C71 C151 121.78(16)
N31 C71 C81 132.30(17)
C151 C71 C81 105.91(15)
C91 C81 C131 120.65(17)
C91 C81 C71 131.08(17)
C131 C81 C71 108.26(15)
C81 C91 C101 117.91(18)
C81 C91 H91 121.0
C101 C91 H91 121.0
C111 C101 C91 121.15(18)
C111 C101 H101 119.4
C91 C101 H101 119.4
C121 C111 C101 121.55(18)
C121 C111 H111 119.2
C101 C111 H111 119.2
C111 C121 C131 118.04(18)
C111 C121 H121 121.0
C131 C121 H121 121.0
C121 C131 C81 120.67(17)
C121 C131 C141 131.48(17)
C81 C131 C141 107.77(15)
N11 C141 C151 113.53(16)
N14 C141 C151 154.6(11)
N11 C141 C131 139.12(17)
N14 C141 C131 98.0(11)
C151 C141 C131 107.32(15)
N21 C151 C141 123.52(16)
N21 C151 C71 125.85(17)
C141 C151 C71 110.63(15)
H1W1 O1W H2W1 105.9
H1W2 O2W H2W2 107.5
H1W3 O3W H2W3 106.5

loop_
_geom_bond_atom_site_label_1
_geom_bond_atom_site_label_2
_geom_bond_distance
Co O14 1.86(2)
Co O13 1.8774(13)
Co O12 1.9093(12)
Co N13 1.9308(15)
Co N12 1.9429(15)
Co N11 1.9591(17)
Co N21 1.9998(16)
O12 C12 1.282(2)
O22 C12 1.238(2)
C12 C22 1.530(2)
C22 N12 1.500(2)
C22 C42 1.517(3)
C22 C32 1.527(3)
N12 H1A1 0.9100
N12 H1A2 0.9100
C32 H3A1 0.9800
C32 H3A2 0.9800
C32 H3A3 0.9800
C42 H4A1 0.9800
C42 H4A2 0.9800
C42 H4A3 0.9800
O13 C13 1.290(2)
O23 C13 1.237(2)
C13 C23 1.537(2)
C23 N13 1.502(2)
C23 C33 1.524(2)
C23 C43 1.529(2)
N13 H1B1 0.9100
N13 H1B2 0.9100
C33 H3B1 0.9800
C33 H3B2 0.9800
C33 H3B3 0.9800
C43 H4B1 0.9800
C43 H4B2 0.9800
C43 H4B3 0.9800
O11 N11 1.269(2)
N11 C141 1.333(3)
O14 N14 1.39(4)
N14 C141 1.42(3)
N31 C71 1.304(2)
N31 C61 1.389(2)
N21 C151 1.312(2)
N21 C11 1.391(2)
C11 C21 1.404(2)
C11 C61 1.435(2)
C21 C31 1.374(3)
C21 H21 0.9500
C31 C41 1.402(3)
C31 H31 0.9500
C41 C51 1.368(3)
C41 H41 0.9500
C51 C61 1.410(2)
C51 H51 0.9500
C71 C151 1.427(2)
C71 C81 1.474(2)
C81 C91 1.387(3)
C81 C131 1.423(3)
C91 C101 1.394(3)
C91 H91 0.9500
C101 C111 1.392(3)
C101 H101 0.9500
C111 C121 1.385(3)
C111 H111 0.9500
C121 C131 1.386(3)
C121 H121 0.9500
C131 C141 1.462(3)
C141 C151 1.409(3)
O1W H1W1 0.8607
O1W H2W1 0.8595
O2W H1W2 0.8603
O2W H2W2 0.8611
O3W H1W3 0.8607
O3W H2W3 0.8601

loop_
_geom_hbond_atom_site_label_D
_geom_hbond_atom_site_label_H
_geom_hbond_atom_site_label_A
_geom_hbond_distance_DH
_geom_hbond_distance_HA
_geom_hbond_distance_DA
_geom_hbond_angle_DHA
_geom_hbond_site_symmetry_A
N12 H1A1 O23 0.91 2.12 2.9766(19) 157.6 4_566
N12 H1A2 O1W 0.91 1.95 2.841(2) 166.2 .
N13 H1B1 O22 0.91 2.07 2.964(2) 168.5 3_666
N13 H1B2 O3W 0.91 2.10 2.998(2) 168.7 3_766
O1W H1W1 O23 0.86 1.95 2.784(2) 164.2 1_556
O1W H2W1 O11 0.86 1.93 2.747(2) 157.3 4_566
O1W H2W1 O14 0.86 2.39 3.20(2) 156.5 4_566
O2W H1W2 O22 0.86 1.98 2.8080(19) 161.3 3_666
O2W H2W2 O3W 0.86 2.01 2.863(2) 170.7 3_766
O3W H1W3 O2W 0.86 1.99 2.842(2) 171.5 .
O3W H2W3 N31 0.86 2.00 2.857(2) 176.3 1_554
